data_1523390
loop_
_publ_author_name
'Chattopadhyay, T.K.'
'Schubert, K.'

_publ_section_title
;
 Kristallstruktur von Pt3 Ga(r) und einigen Phasen der Mischung Pt-Al
;
_journal_name_full 'Journal of the Less-Common Metals'
_journal_page_first 19
_journal_page_last 32
_journal_volume 41
_journal_year 1975
_chemical_formula_sum 'Ga Pt3'
_space_group_IT_number 127
_symmetry_space_group_name_Hall '-P 4 2ab'
_symmetry_space_group_name_H-M 'P 4/m b m'
_cell_angle_alpha 90
_cell_angle_beta 90
_cell_angle_gamma 90
_cell_formula_units_Z 4
_cell_length_a 5.4723
_cell_length_b 5.4723
_cell_length_c 7.886
_cell_volume 236.155
_citation_journal_id_ASTM JCOMAH
_cod_data_source_file Chattopadhyay_JCOMAH_1975_317.cif
_cod_data_source_block Ga1Pt3
_cod_original_cell_volume 236.1547
_cod_original_formula_sum 'Ga1 Pt3'
_cod_database_code 1523390

loop_
_symmetry_equiv_pos_as_xyz
x,y,z
-y,x,z
-x,-y,z
y,-x,z
x+1/2,-y+1/2,-z
y+1/2,x+1/2,-z
-x+1/2,y+1/2,-z
-y+1/2,-x+1/2,-z
-x,-y,-z
y,-x,-z
x,y,-z
-y,x,-z
-x-1/2,y-1/2,z
-y-1/2,-x-1/2,z
x-1/2,-y-1/2,z
y-1/2,x-1/2,z

loop_
_atom_site_label
_atom_site_type_symbol
_atom_site_fract_x
_atom_site_fract_y
_atom_site_fract_z
_atom_site_occupancy
_atom_site_U_iso_or_equiv
Ga1 Ga 0 0.5 0.258 1 0.0
Pt2 Pt 0.231 0.731 0 1 0.0
Pt1 Pt 0 0 0.251 1 0.0
Pt3 Pt 0.29 0.79 0.5 1 0.0
